data_7232425
loop_
_publ_author_name
'Gorla, Lingaraju'
'Mart\'i-Centelles, Vicente'
'Altava, Bel\'en'
'Burguete, M. Isabel'
'Luis, Santiago V.'

_publ_section_title
;
 The role of the side chain in the conformational and self-assembly
 patterns of C2-symmetric Val and Phe pseudopeptidic derivatives
;
_journal_issue 14
_journal_name_full CrystEngComm
_journal_page_first 2398
_journal_paper_doi 10.1039/C8CE02088D
_journal_volume 21
_journal_year 2019
_chemical_absolute_configuration syn
_chemical_formula_moiety 'C12 H26 N4 O2, 2(H2 O)'
_chemical_formula_sum 'C12 H30 N4 O4'
_chemical_formula_weight 294.40
_space_group_crystal_system monoclinic
_space_group_IT_number 4
_space_group_name_Hall 'P 2yb'
_space_group_name_H-M_alt 'P 1 21 1'
_symmetry_space_group_name_Hall 'P 2yb'
_symmetry_space_group_name_H-M 'P 1 21 1'
_atom_sites_solution_hydrogens mixed
_audit_creation_date 2015-11-20
_audit_creation_method
;
Olex2 1.2
(compiled 2015.01.26 svn.r3150 for OlexSys, GUI svn.r4998)
;
_audit_update_record
;
2018-11-21 deposited with the CCDC.    2019-02-21 downloaded from the CCDC.
;
_cell_angle_alpha 90
_cell_angle_beta 112.756(3)
_cell_angle_gamma 90
_cell_formula_units_Z 2
_cell_length_a 12.5640(3)
_cell_length_b 4.80981(7)
_cell_length_c 15.8319(3)
_cell_measurement_reflns_used 5235
_cell_measurement_temperature 293(2)
_cell_measurement_theta_max 72.2740
_cell_measurement_theta_min 5.6860
_cell_volume 882.26(4)
_computing_cell_refinement
;
CrysAlisPro, Agilent Technologies,
Version 1.171.37.31 (release 14-01-2014 CrysAlis171 .NET)
(compiled Jan 14 2014,18:38:05)
;
_computing_data_collection
;
CrysAlisPro, Agilent Technologies,
Version 1.171.37.31 (release 14-01-2014 CrysAlis171 .NET)
(compiled Jan 14 2014,18:38:05)
;
_computing_data_reduction
;
CrysAlisPro, Agilent Technologies,
Version 1.171.37.31 (release 14-01-2014 CrysAlis171 .NET)
(compiled Jan 14 2014,18:38:05)
;
_computing_molecular_graphics 'Olex2 (Dolomanov et al., 2009)'
_computing_publication_material 'Olex2 (Dolomanov et al., 2009)'
_computing_structure_refinement 'ShelXL (Sheldrick, 2008)'
_diffrn_ambient_temperature 293(2)
_diffrn_detector 'CCD plate'
_diffrn_detector_area_resol_mean 10.4051
_diffrn_detector_type Atlas
_diffrn_measured_fraction_theta_full 0.999
_diffrn_measured_fraction_theta_max 0.999
_diffrn_measurement_details
;
#__ type_ start__ end____ width___ exp.time_
  1 omega -116.00  -14.00   0.5000    1.5000
omega____ theta____ kappa____ phi______ frames
    -      -40.0680  -37.0000  -60.0000 204

#__ type_ start__ end____ width___ exp.time_
  2 omega  -70.00   34.00   0.5000    1.5000
omega____ theta____ kappa____ phi______ frames
    -      -40.0680   57.0000  150.0000 208

#__ type_ start__ end____ width___ exp.time_
  3 omega    1.00   82.00   0.5000    1.5000
omega____ theta____ kappa____ phi______ frames
    -       40.0680  -99.0000  -90.0000 162

#__ type_ start__ end____ width___ exp.time_
  4 omega   31.00  122.00   0.5000   15.0000
omega____ theta____ kappa____ phi______ frames
    -      105.5400 -125.0000  -90.0000 182

#__ type_ start__ end____ width___ exp.time_
  5 omega   28.00   91.00   0.5000   15.0000
omega____ theta____ kappa____ phi______ frames
    -      105.5400  -30.0000   90.0000 126

#__ type_ start__ end____ width___ exp.time_
  6 omega   27.00  139.00   0.5000   15.0000
omega____ theta____ kappa____ phi______ frames
    -      105.5400  -77.0000  -60.0000 224

#__ type_ start__ end____ width___ exp.time_
  7 omega   28.00   91.00   0.5000   15.0000
omega____ theta____ kappa____ phi______ frames
    -      105.5400  -30.0000    0.0000 126

#__ type_ start__ end____ width___ exp.time_
  8 omega   28.00   91.00   0.5000   15.0000
omega____ theta____ kappa____ phi______ frames
    -      105.5400  -30.0000 -180.0000 126

#__ type_ start__ end____ width___ exp.time_
  9 omega   28.00   91.00   0.5000   15.0000
omega____ theta____ kappa____ phi______ frames
    -      105.5400  -30.0000  -60.0000 126

#__ type_ start__ end____ width___ exp.time_
 10 omega   44.00  178.00   0.5000   15.0000
omega____ theta____ kappa____ phi______ frames
    -      105.5400   15.0000   90.0000 268

#__ type_ start__ end____ width___ exp.time_
 11 omega -119.00   -6.00   0.5000    1.5000
omega____ theta____ kappa____ phi______ frames
    -      -40.0680  -77.0000  -90.0000 226

#__ type_ start__ end____ width___ exp.time_
 12 omega -114.00  -10.00   0.5000    1.5000
omega____ theta____ kappa____ phi______ frames
    -      -40.0680  -57.0000   60.0000 208

#__ type_ start__ end____ width___ exp.time_
 13 omega -114.00  -10.00   0.5000    1.5000
omega____ theta____ kappa____ phi______ frames
    -      -40.0680  -57.0000 -180.0000 208

#__ type_ start__ end____ width___ exp.time_
 14 omega   75.00  178.00   0.5000   15.0000
omega____ theta____ kappa____ phi______ frames
    -      105.5400   61.0000  -30.0000 206

#__ type_ start__ end____ width___ exp.time_
 15 omega   75.00  178.00   0.5000   15.0000
omega____ theta____ kappa____ phi______ frames
    -      105.5400   30.0000 -180.0000 206

#__ type_ start__ end____ width___ exp.time_
 16 omega   21.00  108.00   0.5000   15.0000
omega____ theta____ kappa____ phi______ frames
    -      105.5400  -94.0000  120.0000 174

#__ type_ start__ end____ width___ exp.time_
 17 omega   72.00  104.00   0.5000   15.0000
omega____ theta____ kappa____ phi______ frames
    -      105.5400   77.0000 -180.0000 64

#__ type_ start__ end____ width___ exp.time_
 18 omega   75.00  178.00   0.5000   15.0000
omega____ theta____ kappa____ phi______ frames
    -      105.5400   61.0000  120.0000 206

#__ type_ start__ end____ width___ exp.time_
 19 omega   75.00  178.00   0.5000   15.0000
omega____ theta____ kappa____ phi______ frames
    -      105.5400   30.0000  -90.0000 206
;
_diffrn_measurement_device 'four-circle diffractometer'
_diffrn_measurement_device_type 'SuperNova, Dual, Cu at zero, Atlas'
_diffrn_measurement_method '\w scans'
_diffrn_orient_matrix_UB_11 -0.0529811000
_diffrn_orient_matrix_UB_12 -0.2936589000
_diffrn_orient_matrix_UB_13 -0.0149187000
_diffrn_orient_matrix_UB_21 0.0085236000
_diffrn_orient_matrix_UB_22 -0.0040824000
_diffrn_orient_matrix_UB_23 0.0997152000
_diffrn_orient_matrix_UB_31 -0.1216726000
_diffrn_orient_matrix_UB_32 0.1277475000
_diffrn_orient_matrix_UB_33 -0.0311505000
_diffrn_radiation_monochromator mirror
_diffrn_radiation_probe x-ray
_diffrn_radiation_type CuK\a
_diffrn_radiation_wavelength 1.54184
_diffrn_reflns_av_R_equivalents 0.0762
_diffrn_reflns_av_unetI/netI 0.0748
_diffrn_reflns_Laue_measured_fraction_full 0.999
_diffrn_reflns_Laue_measured_fraction_max 0.999
_diffrn_reflns_limit_h_max 12
_diffrn_reflns_limit_h_min -14
_diffrn_reflns_limit_k_max 5
_diffrn_reflns_limit_k_min -5
_diffrn_reflns_limit_l_max 18
_diffrn_reflns_limit_l_min -18
_diffrn_reflns_number 8173
_diffrn_reflns_point_group_measured_fraction_full 0.997
_diffrn_reflns_point_group_measured_fraction_max 0.997
_diffrn_reflns_theta_full 65.999
_diffrn_reflns_theta_max 65.999
_diffrn_reflns_theta_min 3.815
_diffrn_source 'sealed X-ray tube'
_diffrn_source_type 'SuperNova (Cu) X-ray Source'
_exptl_absorpt_coefficient_mu 0.682
_exptl_absorpt_correction_T_max 0.994
_exptl_absorpt_correction_T_min 0.963
_exptl_absorpt_correction_type gaussian
_exptl_absorpt_process_details
;
CrysAlisPro, Agilent Technologies,
Version 1.171.37.31 (release 14-01-2014 CrysAlis171 .NET)
(compiled Jan 14 2014,18:38:05)
Numerical absorption correction based on gaussian integration over
            a multifaceted crystal model
Empirical absorption correction using spherical harmonics,
 implemented in SCALE3 ABSPACK scaling algorithm.
;
_exptl_crystal_density_diffrn 1.108
_exptl_crystal_F_000 324
_exptl_crystal_size_max 0.3977
_exptl_crystal_size_mid 0.1078
_exptl_crystal_size_min 0.0509
_refine_diff_density_max 0.199
_refine_diff_density_min -0.217
_refine_diff_density_rms 0.046
_refine_ls_abs_structure_details
;
 Flack x determined using 1132 quotients [(I+)-(I-)]/[(I+)+(I-)]
 (Parsons, Flack and Wagner, Acta Cryst. B69 (2013) 249-259).
;
_refine_ls_abs_structure_Flack -0.1(3)
_refine_ls_extinction_method none
_refine_ls_goodness_of_fit_ref 1.078
_refine_ls_hydrogen_treatment mixed
_refine_ls_matrix_type full
_refine_ls_number_parameters 215
_refine_ls_number_reflns 3066
_refine_ls_number_restraints 7
_refine_ls_restrained_S_all 1.078
_refine_ls_R_factor_all 0.0542
_refine_ls_R_factor_gt 0.0459
_refine_ls_shift/su_max 0.000
_refine_ls_shift/su_mean 0.000
_refine_ls_structure_factor_coef Fsqd
_refine_ls_weighting_details 'w=1/[\s^2^(Fo^2^)+(0.0822P)^2^+0.0244P] where P=(Fo^2^+2Fc^2^)/3'
_refine_ls_weighting_scheme calc
_refine_ls_wR_factor_gt 0.1216
_refine_ls_wR_factor_ref 0.1244
_reflns_Friedel_coverage 0.764
_reflns_Friedel_fraction_full 0.993
_reflns_Friedel_fraction_max 0.993
_reflns_number_gt 2835
_reflns_number_total 3066
_reflns_threshold_expression 'I > 2\s(I)'
_cod_data_source_file c8ce02088d2.cif
_cod_data_source_block str1737
_cod_depositor_comments 'Adding full bibliography for 7232425--7232430.cif.'
_cod_database_code 7232425
_chemical_oxdiff_formula 'C12 H26 N4 O2'
_shelx_space_group_comment
;
The symmetry employed for this shelxl refinement is uniquely defined
by the following loop, which should always be used as a source of
symmetry information in preference to the above space-group names.
They are only intended as comments.
;
_reflns_odcompleteness_completeness 99.94
_reflns_odcompleteness_iscentric 1
_reflns_odcompleteness_theta 66.97
_olex2_refinement_description
;
1. Fixed Uiso
 At 1.2 times of:
  All C(H) groups, All C(H,H) groups
 At 1.5 times of:
  All C(H,H,H) groups, All O(H,H) groups
2. Restrained distances
 N3-H3 = N2-H2 = N4-H4A = N4-H4B = N1-H1A = N1-H1B
 0.97 with sigma of 0.02
3.a Free rotating group:
 O3(H3A,H3B), O4(H4C,H4D)
3.b Ternary CH refined with riding coordinates:
 C9(H9), C4(H4), C5(H5), C10(H10)
3.c Secondary CH2 refined with riding coordinates:
 C1(H1C,H1D), C2(H2A,H2B)
3.d Idealised Me refined as rotating group:
 C7(H7A,H7B,H7C), C6(H6A,H6B,H6C), C12(H12A,H12B,H12C), C11(H11A,H11B,H11C)
;
_shelx_shelxl_version_number 2014/7
_olex2_submission_special_instructions 'No special instructions were received'

loop_
_space_group_symop_operation_xyz
'x, y, z'
'-x, y+1/2, -z'

loop_
_atom_site_label
_atom_site_type_symbol
_atom_site_fract_x
_atom_site_fract_y
_atom_site_fract_z
_atom_site_U_iso_or_equiv
_atom_site_adp_type
_atom_site_occupancy
_atom_site_site_symmetry_order
_atom_site_calc_flag
_atom_site_refinement_flags_posn
O1 O 0.55306(19) 0.3712(4) 0.40363(14) 0.0364(5) Uani 1 1 d .
O2 O 0.3204(2) 1.0054(4) 0.05822(17) 0.0461(6) Uani 1 1 d .
O3 O 0.0860(2) 0.7655(5) 0.13913(13) 0.0391(5) Uani 1 1 d .
H3A H 0.1145 0.6254 0.1731 0.059 Uiso 1 1 d G
H3B H 0.0903 0.7414 0.0874 0.059 Uiso 1 1 d G
N3 N 0.3624(2) 0.5657(4) 0.10699(15) 0.0262(5) Uani 1 1 d D
C3 C 0.5753(2) 0.6236(5) 0.40989(16) 0.0232(5) Uani 1 1 d .
N2 N 0.51205(19) 0.8086(4) 0.34867(14) 0.0233(5) Uani 1 1 d D
O4 O 0.1797(2) 0.2630(5) 0.23010(14) 0.0472(6) Uani 1 1 d .
H4C H 0.1537 0.1085 0.2043 0.071 Uiso 1 1 d G
H4D H 0.2100 0.2401 0.2878 0.071 Uiso 1 1 d G
C8 C 0.3012(2) 0.7543(6) 0.04675(17) 0.0253(5) Uani 1 1 d .
N4 N 0.0961(2) 0.7495(6) -0.03670(15) 0.0340(5) Uani 1 1 d D
N1 N 0.6755(2) 0.6410(6) 0.57742(15) 0.0344(6) Uani 1 1 d D
C9 C 0.2051(2) 0.6474(5) -0.03921(16) 0.0250(5) Uani 1 1 d .
H9 H 0.2048 0.4439 -0.0364 0.030 Uiso 1 1 calc R
C4 C 0.6795(2) 0.7331(5) 0.49055(16) 0.0251(5) Uani 1 1 d .
H4 H 0.6773 0.9367 0.4889 0.030 Uiso 1 1 calc R
C1 C 0.4146(2) 0.7308(5) 0.26534(16) 0.0259(5) Uani 1 1 d .
H1C H 0.3626 0.8877 0.2437 0.031 Uiso 1 1 calc R
H1D H 0.3724 0.5793 0.2785 0.031 Uiso 1 1 calc R
C2 C 0.4567(2) 0.6418(6) 0.19164(17) 0.0291(6) Uani 1 1 d .
H2A H 0.5001 0.7928 0.1797 0.035 Uiso 1 1 calc R
H2B H 0.5083 0.4843 0.2136 0.035 Uiso 1 1 calc R
C5 C 0.7913(2) 0.6369(7) 0.48162(18) 0.0351(6) Uani 1 1 d .
H5 H 0.7941 0.4334 0.4850 0.042 Uiso 1 1 calc R
C10 C 0.2271(3) 0.7334(6) -0.12466(18) 0.0345(6) Uani 1 1 d .
H10 H 0.2301 0.9369 -0.1261 0.041 Uiso 1 1 calc R
C7 C 0.8970(3) 0.7497(12) 0.5591(2) 0.0584(10) Uani 1 1 d .
H7A H 0.8952 0.9492 0.5577 0.088 Uiso 1 1 calc GR
H7B H 0.9654 0.6856 0.5519 0.088 Uiso 1 1 calc GR
H7C H 0.8974 0.6857 0.6166 0.088 Uiso 1 1 calc GR
C6 C 0.7938(3) 0.7235(11) 0.3900(2) 0.0594(11) Uani 1 1 d .
H6A H 0.7348 0.6253 0.3415 0.089 Uiso 1 1 calc GR
H6B H 0.8678 0.6800 0.3890 0.089 Uiso 1 1 calc GR
H6C H 0.7802 0.9199 0.3816 0.089 Uiso 1 1 calc GR
C12 C 0.1298(3) 0.6363(10) -0.2116(2) 0.0556(10) Uani 1 1 d .
H12A H 0.1205 0.4388 -0.2089 0.083 Uiso 1 1 calc GR
H12B H 0.1480 0.6809 -0.2636 0.083 Uiso 1 1 calc GR
H12C H 0.0594 0.7276 -0.2172 0.083 Uiso 1 1 calc GR
C11 C 0.3424(3) 0.6211(10) -0.1200(3) 0.0564(9) Uani 1 1 d .
H11A H 0.4035 0.6988 -0.0678 0.085 Uiso 1 1 calc GR
H11B H 0.3533 0.6714 -0.1748 0.085 Uiso 1 1 calc GR
H11C H 0.3431 0.4223 -0.1146 0.085 Uiso 1 1 calc GR
H2 H 0.534(3) 0.995(5) 0.361(2) 0.038(9) Uiso 1 1 d D
H4A H 0.033(3) 0.645(8) -0.079(2) 0.043(9) Uiso 1 1 d D
H3 H 0.344(3) 0.376(5) 0.094(3) 0.045(10) Uiso 1 1 d D
H1A H 0.671(4) 0.444(5) 0.576(3) 0.057(12) Uiso 1 1 d D
H1B H 0.608(3) 0.706(9) 0.584(3) 0.054(11) Uiso 1 1 d D
H4B H 0.085(4) 0.941(6) -0.055(3) 0.066(13) Uiso 1 1 d D

loop_
_atom_site_aniso_label
_atom_site_aniso_U_11
_atom_site_aniso_U_22
_atom_site_aniso_U_33
_atom_site_aniso_U_23
_atom_site_aniso_U_13
_atom_site_aniso_U_12
O1 0.0425(12) 0.0155(9) 0.0404(11) -0.0022(8) 0.0040(9) -0.0053(8)
O2 0.0579(15) 0.0144(10) 0.0493(13) -0.0054(9) 0.0023(11) -0.0044(9)
O3 0.0504(13) 0.0358(11) 0.0307(10) -0.0009(8) 0.0153(9) 0.0044(10)
N3 0.0299(12) 0.0168(10) 0.0244(10) -0.0056(7) 0.0024(9) -0.0009(8)
C3 0.0273(13) 0.0142(12) 0.0246(12) -0.0033(9) 0.0061(10) -0.0020(9)
N2 0.0258(11) 0.0153(10) 0.0219(9) -0.0025(7) 0.0016(8) 0.0003(8)
O4 0.0591(15) 0.0368(11) 0.0330(10) 0.0052(9) 0.0038(10) -0.0022(12)
C8 0.0282(13) 0.0164(12) 0.0270(11) -0.0044(10) 0.0059(10) -0.0019(10)
N4 0.0299(12) 0.0429(13) 0.0262(10) -0.0004(10) 0.0075(9) 0.0031(11)
N1 0.0359(13) 0.0406(14) 0.0237(10) 0.0006(10) 0.0082(9) -0.0034(11)
C9 0.0273(13) 0.0202(11) 0.0225(11) -0.0024(9) 0.0042(10) -0.0011(10)
C4 0.0273(12) 0.0205(12) 0.0222(11) -0.0009(9) 0.0037(9) -0.0026(10)
C1 0.0226(12) 0.0254(13) 0.0237(11) -0.0031(10) 0.0025(9) -0.0001(10)
C2 0.0239(13) 0.0304(14) 0.0260(12) -0.0074(10) 0.0020(10) 0.0018(11)
C5 0.0287(14) 0.0401(15) 0.0320(14) 0.0006(12) 0.0069(11) 0.0037(13)
C10 0.0410(16) 0.0333(15) 0.0308(13) 0.0023(11) 0.0156(12) 0.0001(13)
C7 0.0296(16) 0.096(3) 0.0415(16) -0.003(2) 0.0052(13) -0.0006(19)
C6 0.0405(18) 0.102(3) 0.0388(16) -0.003(2) 0.0185(14) 0.004(2)
C12 0.053(2) 0.091(3) 0.0224(13) -0.0023(15) 0.0142(14) -0.004(2)
C11 0.048(2) 0.073(2) 0.060(2) 0.0010(19) 0.0330(17) 0.0030(19)

loop_
_atom_type_symbol
_atom_type_description
_atom_type_scat_dispersion_real
_atom_type_scat_dispersion_imag
_atom_type_scat_source
C C 0.0181 0.0091 'International Tables Vol C Tables 4.2.6.8 and 6.1.1.4'
H H 0.0000 0.0000 'International Tables Vol C Tables 4.2.6.8 and 6.1.1.4'
N N 0.0311 0.0180 'International Tables Vol C Tables 4.2.6.8 and 6.1.1.4'
O O 0.0492 0.0322 'International Tables Vol C Tables 4.2.6.8 and 6.1.1.4'

loop_
_exptl_crystal_face_index_h
_exptl_crystal_face_index_k
_exptl_crystal_face_index_l
_exptl_crystal_face_perp_dist
_exptl_oxdiff_crystal_face_indexfrac_h
_exptl_oxdiff_crystal_face_indexfrac_k
_exptl_oxdiff_crystal_face_indexfrac_l
_exptl_oxdiff_crystal_face_x
_exptl_oxdiff_crystal_face_y
_exptl_oxdiff_crystal_face_z
8 0 -1 0.0371 8.0050 -0.0031 -1.0027 -0.4082 -0.0317 -0.9431
-8 0 1 0.0371 -8.0050 0.0031 1.0027 0.4082 0.0317 0.9431
1 3 0 0.1773 1.0064 2.9978 0.0015 -0.9337 -0.0035 0.2605
0 -3 0 0.2133 -0.0058 -2.9982 -0.0018 0.8808 0.0120 -0.3822
8 0 -6 0.0306 8.0054 -0.0026 -6.0035 -0.3338 -0.5304 -0.7874
-8 0 7 0.0164 -8.0055 0.0025 7.0037 0.3189 0.6301 0.7562
7 1 -8 0.0638 7.0069 0.9974 -8.0030 -0.5447 -0.7424 -0.4758
-2 0 -8 0.0617 -2.0005 0.0016 -8.0007 0.2249 -0.8149 0.4928
2 0 8 0.0461 2.0005 -0.0016 8.0007 -0.2249 0.8149 -0.4928
6 -1 -8 0.1138 6.0024 -1.0009 -8.0038 0.0953 -0.7429 -0.6089
-6 0 -3 0.0428 -6.0034 0.0027 -2.9986 0.3620 -0.3502 0.8242

loop_
_geom_angle_atom_site_label_1
_geom_angle_atom_site_label_2
_geom_angle_atom_site_label_3
_geom_angle
H3A O3 H3B 109.5
C8 N3 C2 122.1(2)
C8 N3 H3 119(3)
C2 N3 H3 119(3)
O1 C3 N2 122.9(2)
O1 C3 C4 119.9(2)
N2 C3 C4 117.2(2)
C3 N2 C1 122.9(2)
C3 N2 H2 116(2)
C1 N2 H2 121(2)
H4C O4 H4D 109.5
O2 C8 N3 122.6(3)
O2 C8 C9 120.5(2)
N3 C8 C9 116.9(2)
C9 N4 H4A 109(2)
C9 N4 H4B 110(3)
H4A N4 H4B 108(4)
C4 N1 H1A 108(3)
C4 N1 H1B 111(3)
H1A N1 H1B 107(4)
C8 C9 H9 108.2
C8 C9 C10 110.2(2)
N4 C9 C8 106.82(19)
N4 C9 H9 108.2
N4 C9 C10 114.9(2)
C10 C9 H9 108.2
C3 C4 H4 108.4
C3 C4 C5 109.7(2)
N1 C4 C3 110.6(2)
N1 C4 H4 108.4
N1 C4 C5 111.1(2)
C5 C4 H4 108.4
N2 C1 H1C 109.6
N2 C1 H1D 109.6
N2 C1 C2 110.3(2)
H1C C1 H1D 108.1
C2 C1 H1C 109.6
C2 C1 H1D 109.6
N3 C2 C1 112.3(2)
N3 C2 H2A 109.2
N3 C2 H2B 109.2
C1 C2 H2A 109.2
C1 C2 H2B 109.2
H2A C2 H2B 107.9
C4 C5 H5 108.1
C7 C5 C4 111.3(2)
C7 C5 H5 108.1
C7 C5 C6 109.8(3)
C6 C5 C4 111.2(2)
C6 C5 H5 108.1
C9 C10 H10 108.1
C12 C10 C9 111.0(2)
C12 C10 H10 108.1
C12 C10 C11 110.6(3)
C11 C10 C9 110.8(3)
C11 C10 H10 108.1
C5 C7 H7A 109.5
C5 C7 H7B 109.5
C5 C7 H7C 109.5
H7A C7 H7B 109.5
H7A C7 H7C 109.5
H7B C7 H7C 109.5
C5 C6 H6A 109.5
C5 C6 H6B 109.5
C5 C6 H6C 109.5
H6A C6 H6B 109.5
H6A C6 H6C 109.5
H6B C6 H6C 109.5
C10 C12 H12A 109.5
C10 C12 H12B 109.5
C10 C12 H12C 109.5
H12A C12 H12B 109.5
H12A C12 H12C 109.5
H12B C12 H12C 109.5
C10 C11 H11A 109.5
C10 C11 H11B 109.5
C10 C11 H11C 109.5
H11A C11 H11B 109.5
H11A C11 H11C 109.5
H11B C11 H11C 109.5

loop_
_geom_bond_atom_site_label_1
_geom_bond_atom_site_label_2
_geom_bond_distance
O1 C3 1.241(3)
O2 C8 1.231(4)
O3 H3A 0.8500
O3 H3B 0.8499
N3 C8 1.325(4)
N3 C2 1.451(3)
N3 H3 0.94(2)
C3 N2 1.329(3)
C3 C4 1.526(3)
N2 C1 1.459(3)
N2 H2 0.94(2)
O4 H4C 0.8501
O4 H4D 0.8497
C8 C9 1.518(3)
N4 C9 1.469(4)
N4 H4A 0.96(2)
N4 H4B 0.96(3)
N1 C4 1.464(3)
N1 H1A 0.95(3)
N1 H1B 0.94(2)
C9 H9 0.9800
C9 C10 1.539(3)
C4 H4 0.9800
C4 C5 1.536(4)
C1 H1C 0.9700
C1 H1D 0.9700
C1 C2 1.517(3)
C2 H2A 0.9700
C2 H2B 0.9700
C5 H5 0.9800
C5 C7 1.517(5)
C5 C6 1.521(4)
C10 H10 0.9800
C10 C12 1.518(4)
C10 C11 1.521(5)
C7 H7A 0.9600
C7 H7B 0.9600
C7 H7C 0.9600
C6 H6A 0.9600
C6 H6B 0.9600
C6 H6C 0.9600
C12 H12A 0.9600
C12 H12B 0.9600
C12 H12C 0.9600
C11 H11A 0.9600
C11 H11B 0.9600
C11 H11C 0.9600

loop_
_geom_torsion_atom_site_label_1
_geom_torsion_atom_site_label_2
_geom_torsion_atom_site_label_3
_geom_torsion_atom_site_label_4
_geom_torsion
O1 C3 N2 C1 -3.9(4)
O1 C3 C4 N1 -53.3(3)
O1 C3 C4 C5 69.6(3)
O2 C8 C9 N4 -65.1(3)
O2 C8 C9 C10 60.3(3)
N3 C8 C9 N4 115.4(2)
N3 C8 C9 C10 -119.2(3)
C3 N2 C1 C2 -82.3(3)
C3 C4 C5 C7 178.1(3)
C3 C4 C5 C6 55.4(3)
N2 C3 C4 N1 126.8(2)
N2 C3 C4 C5 -110.3(3)
N2 C1 C2 N3 -179.3(2)
C8 N3 C2 C1 81.3(3)
C8 C9 C10 C12 -178.2(3)
C8 C9 C10 C11 58.5(3)
N4 C9 C10 C12 -57.5(4)
N4 C9 C10 C11 179.2(3)
N1 C4 C5 C7 -59.2(4)
N1 C4 C5 C6 178.0(3)
C4 C3 N2 C1 176.0(2)
C2 N3 C8 O2 0.3(4)
C2 N3 C8 C9 179.9(2)
